data_7206097
loop_
_publ_author_name
'B\;akowicz, Julia'
'Skar\.zewski, Jacek'
'Turowska-Tyrk, Ilona'

_publ_section_title
;
 Photo-induced structural changes in two crystal forms with different
 numbers of independent molecules
;
_journal_issue 13
_journal_name_full CrystEngComm
_journal_page_first 4332
_journal_paper_doi 10.1039/c0ce00795a
_journal_volume 13
_journal_year 2011
_chemical_absolute_configuration syn
_chemical_formula_sum 'C33 H39 N O4'
_chemical_formula_weight 513.65
_chemical_name_systematic
;
?
;
_space_group_IT_number 19
_symmetry_cell_setting orthorhombic
_symmetry_space_group_name_Hall 'P 2ac 2ab'
_symmetry_space_group_name_H-M 'P 21 21 21'
_atom_sites_solution_hydrogens geom
_atom_sites_solution_primary direct
_atom_sites_solution_secondary difmap
_audit_creation_method SHELXL-97
_cell_angle_alpha 90.00
_cell_angle_beta 90.00
_cell_angle_gamma 90.00
_cell_formula_units_Z 4
_cell_length_a 9.382(2)
_cell_length_b 10.864(3)
_cell_length_c 29.571(7)
_cell_measurement_reflns_used 1000
_cell_measurement_temperature 299(2)
_cell_measurement_theta_max 13.3
_cell_measurement_theta_min 4.0
_cell_volume 3014.1(13)
_computing_cell_refinement 'CRYSALIS (Oxford Diffraction, 2003)'
_computing_data_collection 'CRYSALIS (Oxford Diffraction, 2003)'
_computing_data_reduction 'CRYSALIS (Oxford Diffraction, 2003)'
_computing_molecular_graphics 'ORTEP-3 for Windows (Farrugia, 1997)'
_computing_publication_material 'SHELXL97 (Sheldrick, 2008)'
_computing_structure_refinement 'SHELXL97 (Sheldrick, 2008)'
_computing_structure_solution 'SHELXS97 (Sheldrick, 2008)'
_diffrn_ambient_temperature 299(2)
_diffrn_measured_fraction_theta_full 0.991
_diffrn_measured_fraction_theta_max 0.991
_diffrn_measurement_device_type 'KM4CCD diffractometer'
_diffrn_measurement_method '\w scans'
_diffrn_radiation_monochromator graphite
_diffrn_radiation_source 'fine-focus sealed tube'
_diffrn_radiation_type MoK\a
_diffrn_radiation_wavelength 0.71073
_diffrn_reflns_av_R_equivalents 0.0709
_diffrn_reflns_av_sigmaI/netI 0.0480
_diffrn_reflns_limit_h_max 11
_diffrn_reflns_limit_h_min -8
_diffrn_reflns_limit_k_max 12
_diffrn_reflns_limit_k_min -12
_diffrn_reflns_limit_l_max 31
_diffrn_reflns_limit_l_min -35
_diffrn_reflns_number 14682
_diffrn_reflns_theta_full 25.00
_diffrn_reflns_theta_max 25.00
_diffrn_reflns_theta_min 3.92
_exptl_absorpt_coefficient_mu 0.073
_exptl_absorpt_correction_type none
_exptl_crystal_colour colourless
_exptl_crystal_density_diffrn 1.132
_exptl_crystal_density_method 'not measured'
_exptl_crystal_description block
_exptl_crystal_F_000 1104
_exptl_crystal_size_max 0.40
_exptl_crystal_size_mid 0.20
_exptl_crystal_size_min 0.15
_refine_diff_density_max 0.196
_refine_diff_density_min -0.202
_refine_diff_density_rms 0.037
_refine_ls_extinction_method none
_refine_ls_goodness_of_fit_ref 1.150
_refine_ls_hydrogen_treatment constr
_refine_ls_matrix_type full
_refine_ls_number_parameters 384
_refine_ls_number_reflns 2994
_refine_ls_number_restraints 301
_refine_ls_restrained_S_all 1.127
_refine_ls_R_factor_all 0.1344
_refine_ls_R_factor_gt 0.0873
_refine_ls_shift/su_max 0.000
_refine_ls_shift/su_mean 0.000
_refine_ls_structure_factor_coef Fsqd
_refine_ls_weighting_details 'calc w=1/[\s^2^(Fo^2^)+(0.1413P)^2^+0.0000P] where P=(Fo^2^+2Fc^2^)/3'
_refine_ls_weighting_scheme calc
_refine_ls_wR_factor_gt 0.2281
_refine_ls_wR_factor_ref 0.2658
_reflns_number_gt 1900
_reflns_number_total 2994
_reflns_threshold_expression >2sigma(I)
_cod_data_source_file c0ce00795a.txt
_cod_data_source_block 28.6%P
_cod_depositor_comments
;
The following automatic conversions were performed:

'_symmetry_cell_setting' value 'Orthorhombic' changed to
'orthorhombic' according to
/home/saulius/struct/CIF-dictionaries/cif_core.dic dictionary named
'cif_core.dic' version 2.4.1 from 2010-06-29.

Automatic conversion script
Id: cif_fix_values 1715 2011-07-08 13:25:40Z adriana 
;
_cod_database_code 7206097

loop_
_symmetry_equiv_pos_as_xyz
'x, y, z'
'-x+1/2, -y, z+1/2'
'-x, y+1/2, -z+1/2'
'x+1/2, -y+1/2, -z'

loop_
_atom_site_label
_atom_site_type_symbol
_atom_site_fract_x
_atom_site_fract_y
_atom_site_fract_z
_atom_site_U_iso_or_equiv
_atom_site_adp_type
_atom_site_occupancy
_atom_site_symmetry_multiplicity
_atom_site_calc_flag
_atom_site_refinement_flags
_atom_site_disorder_assembly
_atom_site_disorder_group
N1R N 0.7330(8) 0.2986(8) -0.0046(3) 0.072(2) Uani 0.713(8) 1 d PDU A 1
H1R H 0.6477 0.2706 -0.0071 0.087 Uiso 0.713(8) 1 calc PR A 1
O1R O 0.5320(16) -0.2521(11) 0.1047(4) 0.105(5) Uani 0.713(8) 1 d PDU A 1
O2R O 0.9392(9) 0.2849(11) 0.0325(4) 0.077(3) Uani 0.713(8) 1 d PDU A 1
O3R O 0.7669(9) 0.6140(7) -0.0096(4) 0.143(4) Uani 0.713(8) 1 d PDU A 1
O4R O 0.5702(7) 0.5052(7) -0.0075(3) 0.097(2) Uani 0.713(8) 1 d PDU A 1
C1R C 0.6473(10) -0.1915(10) 0.2018(2) 0.079(4) Uiso 0.713(8) 1 d PDU A 1
C2R C 0.7130(11) -0.2263(10) 0.2418(3) 0.087(3) Uiso 0.713(8) 1 d PD A 1
H2R H 0.6703 -0.2069 0.2693 0.105 Uiso 0.713(8) 1 calc PR A 1
C3R C 0.8399(11) -0.2891(10) 0.2414(3) 0.090(3) Uiso 0.713(8) 1 d PD A 1
C4R C 0.8999(12) -0.3207(14) 0.2006(3) 0.099(5) Uiso 0.713(8) 1 d PD A 1
H4R H 0.9825 -0.3680 0.2004 0.119 Uiso 0.713(8) 1 calc PR A 1
C5R C 0.8398(9) -0.2836(10) 0.1585(3) 0.079(3) Uiso 0.713(8) 1 d PD A 1
C6R C 0.7087(10) -0.2259(12) 0.1604(2) 0.074(5) Uiso 0.713(8) 1 d PDU A 1
C7R C 0.6331(8) -0.1906(7) 0.1175(3) 0.069(2) Uani 0.713(8) 1 d PDU A 1
C8R C 0.6813(9) -0.0806(7) 0.0923(3) 0.065(3) Uiso 0.713(8) 1 d PDU A 1
C9R C 0.6299(9) -0.0551(8) 0.0491(3) 0.069(2) Uiso 0.713(8) 1 d PDU A 1
H9R H 0.5660 -0.1088 0.0353 0.083 Uiso 0.713(8) 1 calc PR A 1
C10R C 0.6738(12) 0.0502(9) 0.0266(3) 0.074(4) Uiso 0.713(8) 1 d PDU A 1
H10R H 0.6396 0.0661 -0.0024 0.089 Uiso 0.713(8) 1 calc PR A 1
C11R C 0.7679(13) 0.1320(9) 0.0467(3) 0.065(4) Uiso 0.713(8) 1 d PDU A 1
C12R C 0.8186(11) 0.1064(9) 0.0900(3) 0.066(3) Uiso 0.713(8) 1 d PDU A 1
H12R H 0.8767 0.1628 0.1049 0.079 Uiso 0.713(8) 1 calc PR A 1
C13R C 0.7825(12) -0.0022(9) 0.1106(3) 0.074(5) Uiso 0.713(8) 1 d PD A 1
H13R H 0.8269 -0.0238 0.1376 0.089 Uiso 0.713(8) 1 calc PR A 1
C14R C 0.5157(9) -0.1152(8) 0.2040(4) 0.096(3) Uani 0.713(8) 1 d PDU A 1
H14R H 0.4930 -0.0901 0.1730 0.115 Uiso 0.713(8) 1 calc PR A 1
C15R C 0.3938(12) -0.1920(13) 0.2205(7) 0.164(6) Uani 0.713(8) 1 d PDU A 1
H15A H 0.3091 -0.1425 0.2218 0.246 Uiso 0.713(8) 1 calc PR A 1
H15B H 0.4153 -0.2230 0.2501 0.246 Uiso 0.713(8) 1 calc PR A 1
H15C H 0.3788 -0.2596 0.2002 0.246 Uiso 0.713(8) 1 calc PR A 1
C16R C 0.5349(17) 0.0021(11) 0.2316(5) 0.165(6) Uani 0.713(8) 1 d PDU A 1
H16A H 0.4472 0.0477 0.2317 0.248 Uiso 0.713(8) 1 calc PR A 1
H16B H 0.6088 0.0514 0.2183 0.248 Uiso 0.713(8) 1 calc PR A 1
H16C H 0.5607 -0.0189 0.2620 0.248 Uiso 0.713(8) 1 calc PR A 1
C17R C 0.9143(13) -0.3139(10) 0.2856(3) 0.113(4) Uani 0.713(8) 1 d PDU A 1
H17R H 0.8402 -0.2854 0.3065 0.135 Uiso 0.713(8) 1 calc PR A 1
C18R C 1.0274(18) -0.2274(14) 0.2975(5) 0.153(6) Uani 0.713(8) 1 d PDU A 1
H18A H 1.0061 -0.1480 0.2850 0.229 Uiso 0.713(8) 1 calc PR A 1
H18B H 1.1165 -0.2563 0.2856 0.229 Uiso 0.713(8) 1 calc PR A 1
H18C H 1.0340 -0.2210 0.3298 0.229 Uiso 0.713(8) 1 calc PR A 1
C19R C 0.9181(16) -0.4402(10) 0.2980(4) 0.130(5) Uani 0.713(8) 1 d PDU A 1
H19A H 0.8381 -0.4821 0.2848 0.194 Uiso 0.713(8) 1 calc PR A 1
H19B H 0.9136 -0.4473 0.3303 0.194 Uiso 0.713(8) 1 calc PR A 1
H19C H 1.0049 -0.4766 0.2873 0.194 Uiso 0.713(8) 1 calc PR A 1
C20R C 0.9045(11) -0.3221(10) 0.1140(3) 0.110(4) Uani 0.713(8) 1 d PDU A 1
H20R H 0.8444 -0.2868 0.0902 0.132 Uiso 0.713(8) 1 calc PR A 1
C21R C 0.9034(19) -0.4594(11) 0.1071(6) 0.144(6) Uani 0.713(8) 1 d PDU A 1
H21A H 0.9404 -0.4783 0.0776 0.216 Uiso 0.713(8) 1 calc PR A 1
H21B H 0.8075 -0.4894 0.1095 0.216 Uiso 0.713(8) 1 calc PR A 1
H21C H 0.9617 -0.4979 0.1297 0.216 Uiso 0.713(8) 1 calc PR A 1
C22R C 1.0529(14) -0.2690(16) 0.1074(7) 0.154(6) Uani 0.713(8) 1 d PDU A 1
H22A H 1.0499 -0.1814 0.1116 0.231 Uiso 0.713(8) 1 calc PR A 1
H22B H 1.0857 -0.2873 0.0774 0.231 Uiso 0.713(8) 1 calc PR A 1
H22C H 1.1168 -0.3047 0.1291 0.231 Uiso 0.713(8) 1 calc PR A 1
C23R C 0.8215(9) 0.2433(9) 0.0236(3) 0.060(3) Uani 0.713(8) 1 d PDU A 1
C24R C 0.7734(9) 0.4038(7) -0.0312(3) 0.076(2) Uani 0.713(8) 1 d PDU A 1
H24R H 0.8769 0.4132 -0.0283 0.091 Uiso 0.713(8) 1 calc PR A 1
C25R C 0.7062(9) 0.5203(8) -0.0131(3) 0.084(3) Uani 0.713(8) 1 d PDU A 1
C26R C 0.4884(13) 0.6086(12) 0.0077(5) 0.114(4) Uani 0.713(8) 1 d PDU A 1
H26A H 0.5148 0.6285 0.0382 0.171 Uiso 0.713(8) 1 calc PR A 1
H26B H 0.3888 0.5885 0.0066 0.171 Uiso 0.713(8) 1 calc PR A 1
H26C H 0.5067 0.6780 -0.0115 0.171 Uiso 0.713(8) 1 calc PR A 1
C27R C 0.7415(9) 0.3845(8) -0.0809(3) 0.081(3) Uani 0.713(8) 1 d PD A 1
H27A H 0.6398 0.3716 -0.0846 0.098 Uiso 0.713(8) 1 calc PR A 1
H27B H 0.7669 0.4585 -0.0974 0.098 Uiso 0.713(8) 1 calc PR A 1
C28R C 0.8192(7) 0.2781(6) -0.1007(2) 0.077(2) Uiso 0.713(8) 1 d PGDU A 1
C29R C 0.7608(6) 0.1620(7) -0.1008(3) 0.094(3) Uiso 0.713(8) 1 d PGD A 1
H29R H 0.6694 0.1505 -0.0894 0.113 Uiso 0.713(8) 1 d PG A 1
C30R C 0.8345(9) 0.0628(6) -0.1173(3) 0.121(4) Uiso 0.713(8) 1 d PG A 1
H30R H 0.7927 -0.0148 -0.1167 0.145 Uiso 0.713(8) 1 d PG A 1
C31R C 0.9696(9) 0.0764(7) -0.1348(3) 0.121(4) Uiso 0.713(8) 1 d PG A 1
H31R H 1.0203 0.0089 -0.1455 0.145 Uiso 0.713(8) 1 d PG A 1
C32R C 1.0268(7) 0.1916(8) -0.1360(3) 0.116(4) Uiso 0.713(8) 1 d PG A 1
H32R H 1.1169 0.2030 -0.1484 0.140 Uiso 0.713(8) 1 d PG A 1
C33R C 0.9538(8) 0.2911(7) -0.1192(3) 0.103(4) Uiso 0.713(8) 1 d PGDU A 1
H33R H 0.9956 0.3687 -0.1203 0.123 Uiso 0.713(8) 1 d PG A 1
N1P N 0.734(3) 0.2670(19) -0.0140(7) 0.082(8) Uiso 0.287(8) 1 d PDU A 2
H1P H 0.6492 0.2372 -0.0167 0.099 Uiso 0.287(8) 1 calc PR A 2
O1P O 0.510(3) -0.246(3) 0.1068(9) 0.099(11) Uiso 0.287(8) 1 d PDU A 2
O2P O 0.940(3) 0.261(3) 0.0240(10) 0.066(7) Uiso 0.287(8) 1 d PDU A 2
O3P O 0.740(3) 0.5846(17) -0.0485(9) 0.145(8) Uiso 0.287(8) 1 d PDU A 2
O4P O 0.617(3) 0.480(2) 0.0036(7) 0.118(8) Uiso 0.287(8) 1 d PDU A 2
C1P C 0.672(2) -0.195(2) 0.2010(5) 0.094(11) Uiso 0.287(8) 1 d PDU A 2
C2P C 0.756(2) -0.215(2) 0.2386(5) 0.086(9) Uiso 0.287(8) 1 d PD A 2
H2P H 0.7327 -0.1820 0.2666 0.103 Uiso 0.287(8) 1 calc PR A 2
C3P C 0.877(2) -0.288(2) 0.2329(6) 0.086(8) Uiso 0.287(8) 1 d PD A 2
C4P C 0.909(3) -0.332(3) 0.1908(6) 0.118(15) Uiso 0.287(8) 1 d PD A 2
H4P H 0.9954 -0.3736 0.1871 0.142 Uiso 0.287(8) 1 calc PR A 2
C5P C 0.820(2) -0.319(2) 0.1530(5) 0.076(8) Uiso 0.287(8) 1 d PD A 2
C6P C 0.710(2) -0.238(2) 0.1595(5) 0.085(14) Uiso 0.287(8) 1 d PDU A 2
C7P C 0.5987(16) -0.1678(14) 0.1326(4) 0.086(8) Uiso 0.287(8) 1 d PDU A 2
C8P C 0.657(2) -0.0652(16) 0.1028(5) 0.070(8) Uiso 0.287(8) 1 d PDU A 2
C9P C 0.6020(17) -0.0464(14) 0.0607(5) 0.051(5) Uiso 0.287(8) 1 d PDU A 2
H9P H 0.5255 -0.0948 0.0515 0.062 Uiso 0.287(8) 1 calc PR A 2
C10P C 0.654(2) 0.0409(18) 0.0311(6) 0.057(8) Uiso 0.287(8) 1 d PDU A 2
H10P H 0.6146 0.0494 0.0024 0.068 Uiso 0.287(8) 1 calc PR A 2
C11P C 0.764(3) 0.115(2) 0.0445(7) 0.058(9) Uiso 0.287(8) 1 d PDU A 2
C12P C 0.827(2) 0.089(2) 0.0855(7) 0.071(7) Uiso 0.287(8) 1 d PDU A 2
H12P H 0.9153 0.1233 0.0921 0.085 Uiso 0.287(8) 1 calc PR A 2
C13P C 0.765(3) 0.014(2) 0.1167(6) 0.073(12) Uiso 0.287(8) 1 d PD A 2
H13P H 0.7935 0.0152 0.1468 0.088 Uiso 0.287(8) 1 calc PR A 2
C14P C 0.5340(16) -0.1376(17) 0.1836(5) 0.092(7) Uiso 0.287(8) 1 d PDU A 2
C15P C 0.399(2) -0.212(3) 0.1915(9) 0.131(12) Uiso 0.287(8) 1 d PDU A 2
H15D H 0.4138 -0.2953 0.1815 0.197 Uiso 0.287(8) 1 calc PR A 2
H15E H 0.3218 -0.1762 0.1748 0.197 Uiso 0.287(8) 1 calc PR A 2
H15F H 0.3764 -0.2120 0.2232 0.197 Uiso 0.287(8) 1 calc PR A 2
C16P C 0.513(3) -0.0052(18) 0.1959(10) 0.132(10) Uiso 0.287(8) 1 d PDU A 2
H16D H 0.4283 0.0253 0.1812 0.197 Uiso 0.287(8) 1 calc PR A 2
H16E H 0.5935 0.0419 0.1861 0.197 Uiso 0.287(8) 1 calc PR A 2
H16F H 0.5020 0.0022 0.2280 0.197 Uiso 0.287(8) 1 calc PR A 2
C17P C 0.956(2) -0.340(2) 0.2743(7) 0.107(9) Uiso 0.287(8) 1 d PDU A 2
H17P H 0.8967 -0.3193 0.3005 0.129 Uiso 0.287(8) 1 calc PR A 2
C18P C 1.092(3) -0.277(3) 0.2819(12) 0.136(13) Uiso 0.287(8) 1 d PDU A 2
H18D H 1.0786 -0.1900 0.2796 0.203 Uiso 0.287(8) 1 calc PR A 2
H18E H 1.1600 -0.3038 0.2596 0.203 Uiso 0.287(8) 1 calc PR A 2
H18F H 1.1271 -0.2972 0.3116 0.203 Uiso 0.287(8) 1 calc PR A 2
C19P C 0.965(4) -0.473(2) 0.2739(14) 0.169(16) Uiso 0.287(8) 1 d PDU A 2
H19D H 0.8704 -0.5072 0.2715 0.254 Uiso 0.287(8) 1 calc PR A 2
H19E H 1.0082 -0.5013 0.3014 0.254 Uiso 0.287(8) 1 calc PR A 2
H19F H 1.0208 -0.4995 0.2486 0.254 Uiso 0.287(8) 1 calc PR A 2
C20P C 0.873(3) -0.356(3) 0.1063(6) 0.114(9) Uiso 0.287(8) 1 d PDU A 2
H20P H 0.8176 -0.3118 0.0834 0.137 Uiso 0.287(8) 1 calc PR A 2
C21P C 0.855(4) -0.493(3) 0.0994(14) 0.130(13) Uiso 0.287(8) 1 d PDU A 2
H21D H 0.8873 -0.5146 0.0697 0.195 Uiso 0.287(8) 1 calc PR A 2
H21E H 0.7560 -0.5137 0.1025 0.195 Uiso 0.287(8) 1 calc PR A 2
H21F H 0.9096 -0.5364 0.1216 0.195 Uiso 0.287(8) 1 calc PR A 2
C22P C 1.029(3) -0.321(4) 0.1012(16) 0.147(14) Uiso 0.287(8) 1 d PDU A 2
H22D H 1.0591 -0.3391 0.0709 0.221 Uiso 0.287(8) 1 calc PR A 2
H22E H 1.0847 -0.3683 0.1221 0.221 Uiso 0.287(8) 1 calc PR A 2
H22F H 1.0404 -0.2353 0.1072 0.221 Uiso 0.287(8) 1 calc PR A 2
C23P C 0.821(3) 0.217(3) 0.0169(10) 0.074(9) Uiso 0.287(8) 1 d PDU A 2
C24P C 0.775(3) 0.3677(15) -0.0426(6) 0.083(7) Uiso 0.287(8) 1 d PDU A 2
H24P H 0.8781 0.3781 -0.0394 0.100 Uiso 0.287(8) 1 calc PR A 2
C25P C 0.707(2) 0.4874(14) -0.0303(7) 0.072(7) Uiso 0.287(8) 1 d PDU A 2
C26P C 0.540(4) 0.588(3) 0.0174(13) 0.136(14) Uiso 0.287(8) 1 d PDU A 2
H26D H 0.4936 0.5725 0.0457 0.204 Uiso 0.287(8) 1 calc PR A 2
H26E H 0.4706 0.6085 -0.0051 0.204 Uiso 0.287(8) 1 calc PR A 2
H26F H 0.6058 0.6554 0.0209 0.204 Uiso 0.287(8) 1 calc PR A 2
C27P C 0.745(2) 0.337(2) -0.0919(6) 0.089(10) Uiso 0.287(8) 1 d PD A 2
H27C H 0.6459 0.3138 -0.0950 0.107 Uiso 0.287(8) 1 calc PR A 2
H27D H 0.7612 0.4096 -0.1101 0.107 Uiso 0.287(8) 1 calc PR A 2
C28P C 0.8344(15) 0.2360(14) -0.1097(5) 0.060(5) Uiso 0.287(8) 1 d PGDU A 2
C29P C 0.7796(16) 0.1222(15) -0.1192(7) 0.114(9) Uiso 0.287(8) 1 d PGD A 2
H29P H 0.6824 0.1080 -0.1158 0.137 Uiso 0.287(8) 1 d PG A 2
C30P C 0.867(2) 0.0284(13) -0.1339(9) 0.140(12) Uiso 0.287(8) 1 d PG A 2
H30P H 0.8281 -0.0490 -0.1392 0.168 Uiso 0.287(8) 1 d PG A 2
C31P C 1.010(2) 0.0471(18) -0.1407(9) 0.161(15) Uiso 0.287(8) 1 d PG A 2
H31P H 1.0677 -0.0161 -0.1512 0.193 Uiso 0.287(8) 1 d PG A 2
C32P C 1.0641(16) 0.161(2) -0.1317(9) 0.132(12) Uiso 0.287(8) 1 d PG A 2
H32P H 1.1607 0.1760 -0.1363 0.158 Uiso 0.287(8) 1 d PG A 2
C33P C 0.9781(16) 0.2543(16) -0.1161(6) 0.080(6) Uiso 0.287(8) 1 d PGDU A 2
H33P H 1.0176 0.3308 -0.1097 0.096 Uiso 0.287(8) 1 d PG A 2

loop_
_atom_site_aniso_label
_atom_site_aniso_U_11
_atom_site_aniso_U_22
_atom_site_aniso_U_33
_atom_site_aniso_U_23
_atom_site_aniso_U_13
_atom_site_aniso_U_12
N1R 0.055(4) 0.083(5) 0.079(5) 0.011(5) -0.007(4) -0.020(4)
O1R 0.130(9) 0.080(5) 0.107(6) 0.024(4) -0.039(5) -0.035(6)
O2R 0.049(3) 0.096(6) 0.086(6) -0.006(5) -0.010(3) -0.001(4)
O3R 0.123(6) 0.094(5) 0.212(11) 0.005(6) 0.009(6) -0.031(5)
O4R 0.079(4) 0.091(5) 0.120(6) -0.019(4) -0.013(4) -0.007(4)
C7R 0.072(5) 0.061(5) 0.073(5) -0.006(4) 0.002(4) 0.010(4)
C14R 0.107(7) 0.087(6) 0.094(7) 0.003(6) 0.021(6) 0.017(6)
C15R 0.110(9) 0.140(12) 0.242(19) 0.034(12) 0.044(10) 0.026(9)
C16R 0.192(14) 0.139(11) 0.166(13) -0.050(9) -0.021(11) 0.063(11)
C17R 0.129(8) 0.130(9) 0.079(6) 0.038(7) -0.009(6) 0.029(8)
C18R 0.184(14) 0.154(12) 0.120(10) 0.018(10) -0.064(11) -0.046(13)
C19R 0.160(11) 0.146(10) 0.083(7) 0.048(7) -0.048(8) -0.021(9)
C20R 0.100(8) 0.116(9) 0.114(8) -0.008(7) -0.014(6) 0.045(7)
C21R 0.163(15) 0.113(11) 0.157(12) -0.033(9) 0.012(11) 0.037(10)
C22R 0.119(9) 0.171(16) 0.172(13) -0.015(12) 0.048(10) 0.005(11)
C23R 0.056(4) 0.068(6) 0.056(5) -0.005(5) 0.004(4) 0.019(4)
C24R 0.058(4) 0.072(6) 0.097(6) 0.017(5) -0.015(4) -0.009(5)
C25R 0.097(7) 0.085(7) 0.069(6) 0.004(5) -0.005(5) -0.021(6)
C26R 0.103(8) 0.102(8) 0.137(11) -0.035(8) -0.009(8) 0.008(7)
C27R 0.072(5) 0.084(7) 0.088(6) 0.018(6) -0.017(5) -0.010(5)

loop_
_atom_type_symbol
_atom_type_description
_atom_type_scat_dispersion_real
_atom_type_scat_dispersion_imag
_atom_type_scat_source
C C 0.0033 0.0000 'International Tables Vol C Tables 4.2.6.8 and 6.1.1.4'
H H 0.0000 0.0000 'International Tables Vol C Tables 4.2.6.8 and 6.1.1.4'
N N 0.0061 0.0000 'International Tables Vol C Tables 4.2.6.8 and 6.1.1.4'
O O 0.0106 0.0000 'International Tables Vol C Tables 4.2.6.8 and 6.1.1.4'

loop_
_geom_angle_atom_site_label_1
_geom_angle_atom_site_label_2
_geom_angle_atom_site_label_3
_geom_angle
_geom_angle_site_symmetry_1
_geom_angle_site_symmetry_3
_geom_angle_publ_flag
C23R N1R C24R 122.8(6) . . ?
C23R N1R H1R 118.6 . . ?
C24R N1R H1R 118.6 . . ?
C25R O4R C26R 117.9(8) . . ?
C2R C1R C6R 119.3(7) . . ?
C2R C1R C14R 118.9(7) . . ?
C6R C1R C14R 121.8(7) . . ?
C3R C2R C1R 121.0(7) . . ?
C3R C2R H2R 119.5 . . ?
C1R C2R H2R 119.5 . . ?
C2R C3R C4R 119.0(7) . . ?
C2R C3R C17R 119.0(8) . . ?
C4R C3R C17R 121.9(8) . . ?
C3R C4R C5R 122.3(7) . . ?
C3R C4R H4R 118.8 . . ?
C5R C4R H4R 118.8 . . ?
C6R C5R C4R 116.5(6) . . ?
C6R C5R C20R 121.3(6) . . ?
C4R C5R C20R 121.6(7) . . ?
C5R C6R C1R 121.5(6) . . ?
C5R C6R C7R 120.1(6) . . ?
C1R C6R C7R 118.3(6) . . ?
O1R C7R C8R 121.7(7) . . ?
O1R C7R C6R 119.2(7) . . ?
C8R C7R C6R 119.1(7) . . ?
C13R C8R C9R 118.3(6) . . ?
C13R C8R C7R 120.7(6) . . ?
C9R C8R C7R 121.1(6) . . ?
C10R C9R C8R 120.1(7) . . ?
C10R C9R H9R 120.0 . . ?
C8R C9R H9R 120.0 . . ?
C9R C10R C11R 120.8(7) . . ?
C9R C10R H10R 119.6 . . ?
C11R C10R H10R 119.6 . . ?
C10R C11R C12R 118.9(6) . . ?
C10R C11R C23R 123.0(7) . . ?
C12R C11R C23R 118.1(7) . . ?
C13R C12R C11R 119.7(7) . . ?
C13R C12R H12R 120.2 . . ?
C11R C12R H12R 120.2 . . ?
C12R C13R C8R 121.7(7) . . ?
C12R C13R H13R 119.2 . . ?
C8R C13R H13R 119.2 . . ?
C1R C14R C15R 109.7(7) . . ?
C1R C14R C16R 113.0(8) . . ?
C15R C14R C16R 112.4(10) . . ?
C1R C14R H14R 107.1 . . ?
C15R C14R H14R 107.1 . . ?
C16R C14R H14R 107.1 . . ?
C14R C15R H15A 109.5 . . ?
C14R C15R H15B 109.5 . . ?
H15A C15R H15B 109.5 . . ?
C14R C15R H15C 109.5 . . ?
H15A C15R H15C 109.5 . . ?
H15B C15R H15C 109.5 . . ?
C14R C16R H16A 109.5 . . ?
C14R C16R H16B 109.5 . . ?
H16A C16R H16B 109.5 . . ?
C14R C16R H16C 109.5 . . ?
H16A C16R H16C 109.5 . . ?
H16B C16R H16C 109.5 . . ?
C19R C17R C18R 122.8(9) . . ?
C19R C17R C3R 114.1(8) . . ?
C18R C17R C3R 115.5(8) . . ?
C19R C17R H17R 99.2 . . ?
C18R C17R H17R 99.2 . . ?
C3R C17R H17R 99.2 . . ?
C17R C18R H18A 109.5 . . ?
C17R C18R H18B 109.5 . . ?
H18A C18R H18B 109.5 . . ?
C17R C18R H18C 109.5 . . ?
H18A C18R H18C 109.5 . . ?
H18B C18R H18C 109.5 . . ?
C17R C19R H19A 109.5 . . ?
C17R C19R H19B 109.5 . . ?
H19A C19R H19B 109.5 . . ?
C17R C19R H19C 109.5 . . ?
H19A C19R H19C 109.5 . . ?
H19B C19R H19C 109.5 . . ?
C21R C20R C5R 113.0(9) . . ?
C21R C20R C22R 111.4(9) . . ?
C5R C20R C22R 112.0(9) . . ?
C21R C20R H20R 106.6 . . ?
C5R C20R H20R 106.6 . . ?
C22R C20R H20R 106.6 . . ?
C20R C21R H21A 109.5 . . ?
C20R C21R H21B 109.5 . . ?
H21A C21R H21B 109.5 . . ?
C20R C21R H21C 109.5 . . ?
H21A C21R H21C 109.5 . . ?
H21B C21R H21C 109.5 . . ?
C20R C22R H22A 109.5 . . ?
C20R C22R H22B 109.5 . . ?
H22A C22R H22B 109.5 . . ?
C20R C22R H22C 109.5 . . ?
H22A C22R H22C 109.5 . . ?
H22B C22R H22C 109.5 . . ?
O2R C23R N1R 122.4(7) . . ?
O2R C23R C11R 120.7(7) . . ?
N1R C23R C11R 116.8(6) . . ?
N1R C24R C25R 111.2(7) . . ?
N1R C24R C27R 111.7(7) . . ?
C25R C24R C27R 112.1(6) . . ?
N1R C24R H24R 107.2 . . ?
C25R C24R H24R 107.2 . . ?
C27R C24R H24R 107.2 . . ?
O3R C25R O4R 125.3(8) . . ?
O3R C25R C24R 123.8(8) . . ?
O4R C25R C24R 110.4(7) . . ?
C28R C27R C24R 113.2(6) . . ?
C28R C27R H27A 108.9 . . ?
C24R C27R H27A 108.9 . . ?
C28R C27R H27B 108.9 . . ?
C24R C27R H27B 108.9 . . ?
H27A C27R H27B 107.8 . . ?
C29R C28R C33R 117.2 . . ?
C29R C28R C27R 121.2(5) . . ?
C33R C28R C27R 121.6(5) . . ?
C30R C29R C28R 121.3 . . ?
C29R C30R C31R 121.0 . . ?
C32R C31R C30R 118.1 . . ?
C31R C32R C33R 121.2 . . ?
C32R C33R C28R 121.2 . . ?
C23P N1P C24P 123.0(15) . . ?
C23P N1P H1P 118.5 . . ?
C24P N1P H1P 118.5 . . ?
C25P O4P C26P 119.3(16) . . ?
C6P C1P C2P 121.8(10) . . ?
C6P C1P C14P 93.1(8) . . ?
C2P C1P C14P 145.1(11) . . ?
C1P C2P C3P 117.3(11) . . ?
C1P C2P H2P 121.4 . . ?
C3P C2P H2P 121.4 . . ?
C4P C3P C2P 119.3(10) . . ?
C4P C3P C17P 119.1(11) . . ?
C2P C3P C17P 120.4(11) . . ?
C3P C4P C5P 123.8(12) . . ?
C3P C4P H4P 118.1 . . ?
C5P C4P H4P 118.1 . . ?
C6P C5P C4P 113.8(11) . . ?
C6P C5P C20P 123.0(12) . . ?
C4P C5P C20P 120.0(12) . . ?
C1P C6P C5P 122.7(10) . . ?
C1P C6P C7P 97.3(8) . . ?
C5P C6P C7P 139.9(10) . . ?
O1P C7P C6P 112.9(14) . . ?
O1P C7P C8P 109.9(12) . . ?
C6P C7P C8P 115.0(12) . . ?
O1P C7P C14P 113.2(13) . . ?
C6P C7P C14P 82.6(7) . . ?
C8P C7P C14P 120.9(13) . . ?
C9P C8P C13P 117.2(10) . . ?
C9P C8P C7P 119.9(10) . . ?
C13P C8P C7P 123.0(10) . . ?
C8P C9P C10P 123.1(11) . . ?
C8P C9P H9P 118.4 . . ?
C10P C9P H9P 118.4 . . ?
C11P C10P C9P 119.2(11) . . ?
C11P C10P H10P 120.4 . . ?
C9P C10P H10P 120.4 . . ?
C10P C11P C12P 117.2(10) . . ?
C10P C11P C23P 123.8(11) . . ?
C12P C11P C23P 119.0(11) . . ?
C13P C12P C11P 122.3(12) . . ?
C13P C12P H12P 118.9 . . ?
C11P C12P H12P 118.9 . . ?
C12P C13P C8P 118.8(12) . . ?
C12P C13P H13P 120.6 . . ?
C8P C13P H13P 120.6 . . ?
C16P C14P C15P 111.2(12) . . ?
C16P C14P C1P 115.1(12) . . ?
C15P C14P C1P 116.0(13) . . ?
C16P C14P C7P 117.3(12) . . ?
C15P C14P C7P 109.8(11) . . ?
C1P C14P C7P 85.2(7) . . ?
C14P C15P H15D 109.5 . . ?
C14P C15P H15E 109.5 . . ?
H15D C15P H15E 109.5 . . ?
C14P C15P H15F 109.5 . . ?
H15D C15P H15F 109.5 . . ?
H15E C15P H15F 109.5 . . ?
C14P C16P H16D 109.5 . . ?
C14P C16P H16E 109.5 . . ?
H16D C16P H16E 109.5 . . ?
C14P C16P H16F 109.5 . . ?
H16D C16P H16F 109.5 . . ?
H16E C16P H16F 109.5 . . ?
C19P C17P C18P 114.7(15) . . ?
C19P C17P C3P 112.8(14) . . ?
C18P C17P C3P 111.8(14) . . ?
C19P C17P H17P 105.5 . . ?
C18P C17P H17P 105.5 . . ?
C3P C17P H17P 105.5 . . ?
C17P C18P H18D 109.5 . . ?
C17P C18P H18E 109.5 . . ?
H18D C18P H18E 109.5 . . ?
C17P C18P H18F 109.5 . . ?
H18D C18P H18F 109.5 . . ?
H18E C18P H18F 109.5 . . ?
C17P C19P H19D 109.5 . . ?
C17P C19P H19E 109.5 . . ?
H19D C19P H19E 109.5 . . ?
C17P C19P H19F 109.5 . . ?
H19D C19P H19F 109.5 . . ?
H19E C19P H19F 109.5 . . ?
C22P C20P C21P 109.8(14) . . ?
C22P C20P C5P 110.0(14) . . ?
C21P C20P C5P 110.3(14) . . ?
C22P C20P H20P 108.9 . . ?
C21P C20P H20P 108.9 . . ?
C5P C20P H20P 108.9 . . ?
C20P C21P H21D 109.5 . . ?
C20P C21P H21E 109.5 . . ?
H21D C21P H21E 109.5 . . ?
C20P C21P H21F 109.5 . . ?
H21D C21P H21F 109.5 . . ?
H21E C21P H21F 109.5 . . ?
C20P C22P H22D 109.5 . . ?
C20P C22P H22E 109.5 . . ?
H22D C22P H22E 109.5 . . ?
C20P C22P H22F 109.5 . . ?
H22D C22P H22F 109.5 . . ?
H22E C22P H22F 109.5 . . ?
O2P C23P N1P 121.1(13) . . ?
O2P C23P C11P 121.5(13) . . ?
N1P C23P C11P 117.2(12) . . ?
N1P C24P C25P 114.0(13) . . ?
N1P C24P C27P 110.3(13) . . ?
C25P C24P C27P 110.4(12) . . ?
N1P C24P H24P 107.3 . . ?
C25P C24P H24P 107.3 . . ?
C27P C24P H24P 107.3 . . ?
O3P C25P O4P 123.3(13) . . ?
O3P C25P C24P 122.6(13) . . ?
O4P C25P C24P 114.0(12) . . ?
O4P C26P H26D 109.5 . . ?
O4P C26P H26E 109.5 . . ?
H26D C26P H26E 109.5 . . ?
O4P C26P H26F 109.5 . . ?
H26D C26P H26F 109.5 . . ?
H26E C26P H26F 109.5 . . ?
C28P C27P C24P 113.8(12) . . ?
C28P C27P H27C 108.8 . . ?
C24P C27P H27C 108.8 . . ?
C28P C27P H27D 108.8 . . ?
C24P C27P H27D 108.8 . . ?
H27C C27P H27D 107.7 . . ?
C29P C28P C33P 118.1 . . ?
C29P C28P C27P 122.1(10) . . ?
C33P C28P C27P 119.8(10) . . ?
C28P C29P C30P 120.7 . . ?
C28P C29P H29P 119.7 . . ?
C30P C29P H29P 119.7 . . ?
C31P C30P C29P 121.2 . . ?
C31P C30P H30P 119.4 . . ?
C29P C30P H30P 119.4 . . ?
C32P C31P C30P 118.1 . . ?
C32P C31P H31P 120.9 . . ?
C30P C31P H31P 120.9 . . ?
C31P C32P C33P 120.9 . . ?
C31P C32P H32P 119.6 . . ?
C33P C32P H32P 119.6 . . ?
C32P C33P C28P 121.0 . . ?
C32P C33P H33P 119.5 . . ?
C28P C33P H33P 119.5 . . ?

loop_
_geom_bond_atom_site_label_1
_geom_bond_atom_site_label_2
_geom_bond_distance
_geom_bond_site_symmetry_2
_geom_bond_publ_flag
N1R C23R 1.319(6) . ?
N1R C24R 1.439(7) . ?
N1R H1R 0.8600 . ?
O1R C7R 1.220(7) . ?
O2R C23R 1.222(7) . ?
O3R C25R 1.171(7) . ?
O4R C25R 1.297(7) . ?
O4R C26R 1.433(8) . ?
C1R C2R 1.387(7) . ?
C1R C6R 1.403(7) . ?
C1R C14R 1.488(8) . ?
C2R C3R 1.373(8) . ?
C2R H2R 0.9300 . ?
C3R C4R 1.377(8) . ?
C3R C17R 1.505(7) . ?
C4R C5R 1.423(8) . ?
C4R H4R 0.9300 . ?
C5R C6R 1.382(7) . ?
C5R C20R 1.509(8) . ?
C6R C7R 1.504(7) . ?
C7R C8R 1.479(7) . ?
C8R C13R 1.385(7) . ?
C8R C9R 1.394(7) . ?
C9R C10R 1.386(8) . ?
C9R H9R 0.9300 . ?
C10R C11R 1.387(8) . ?
C10R H10R 0.9300 . ?
C11R C12R 1.396(7) . ?
C11R C23R 1.477(7) . ?
C12R C13R 1.370(8) . ?
C12R H12R 0.9300 . ?
C13R H13R 0.9300 . ?
C14R C15R 1.498(8) . ?
C14R C16R 1.523(9) . ?
C14R H14R 0.9800 . ?
C15R H15A 0.9600 . ?
C15R H15B 0.9600 . ?
C15R H15C 0.9600 . ?
C16R H16A 0.9600 . ?
C16R H16B 0.9600 . ?
C16R H16C 0.9600 . ?
C17R C19R 1.421(9) . ?
C17R C18R 1.460(9) . ?
C17R H17R 0.9800 . ?
C18R H18A 0.9600 . ?
C18R H18B 0.9600 . ?
C18R H18C 0.9600 . ?
C19R H19A 0.9600 . ?
C19R H19B 0.9600 . ?
C19R H19C 0.9600 . ?
C20R C21R 1.505(9) . ?
C20R C22R 1.520(9) . ?
C20R H20R 0.9800 . ?
C21R H21A 0.9600 . ?
C21R H21B 0.9600 . ?
C21R H21C 0.9600 . ?
C22R H22A 0.9600 . ?
C22R H22B 0.9600 . ?
C22R H22C 0.9600 . ?
C24R C25R 1.511(8) . ?
C24R C27R 1.514(8) . ?
C24R H24R 0.9800 . ?
C26R H26A 0.9600 . ?
C26R H26B 0.9600 . ?
C26R H26C 0.9600 . ?
C27R C28R 1.489(7) . ?
C27R H27A 0.9700 . ?
C27R H27B 0.9700 . ?
C28R C29R 1.3754 . ?
C28R C33R 1.3831 . ?
C29R C30R 1.3701 . ?
C29R H29R 0.9300 . ?
C30R C31R 1.3770 . ?
C30R H30R 0.9300 . ?
C31R C32R 1.3617 . ?
C31R H31R 0.9300 . ?
C32R C33R 1.3725 . ?
C32R H32R 0.9301 . ?
C33R H33R 0.9300 . ?
N1P C23P 1.340(9) . ?
N1P C24P 1.435(10) . ?
N1P H1P 0.8600 . ?
O1P C7P 1.412(9) . ?
O2P C23P 1.232(9) . ?
O3P C25P 1.223(9) . ?
O4P C25P 1.314(9) . ?
O4P C26P 1.434(10) . ?
C1P C6P 1.357(9) . ?
C1P C2P 1.380(9) . ?
C1P C14P 1.528(9) . ?
C2P C3P 1.393(9) . ?
C2P H2P 0.9300 . ?
C3P C4P 1.368(9) . ?
C3P C17P 1.539(9) . ?
C4P C5P 1.406(9) . ?
C4P H4P 0.9300 . ?
C5P C6P 1.376(8) . ?
C5P C20P 1.520(9) . ?
C6P C7P 1.514(9) . ?
C7P C8P 1.523(9) . ?
C7P C14P 1.659(9) . ?
C8P C9P 1.364(9) . ?
C8P C13P 1.382(9) . ?
C9P C10P 1.381(9) . ?
C9P H9P 0.9300 . ?
C10P C11P 1.367(9) . ?
C10P H10P 0.9300 . ?
C11P C12P 1.379(9) . ?
C11P C23P 1.480(9) . ?
C12P C13P 1.365(9) . ?
C12P H12P 0.9300 . ?
C13P H13P 0.9300 . ?
C14P C16P 1.498(9) . ?
C14P C15P 1.521(9) . ?
C15P H15D 0.9600 . ?
C15P H15E 0.9600 . ?
C15P H15F 0.9600 . ?
C16P H16D 0.9600 . ?
C16P H16E 0.9600 . ?
C16P H16F 0.9600 . ?
C17P C19P 1.449(10) . ?
C17P C18P 1.464(10) . ?
C17P H17P 0.9800 . ?
C18P H18D 0.9600 . ?
C18P H18E 0.9600 . ?
C18P H18F 0.9600 . ?
C19P H19D 0.9600 . ?
C19P H19E 0.9600 . ?
C19P H19F 0.9600 . ?
C20P C22P 1.511(10) . ?
C20P C21P 1.511(10) . ?
C20P H20P 0.9800 . ?
C21P H21D 0.9600 . ?
C21P H21E 0.9600 . ?
C21P H21F 0.9600 . ?
C22P H22D 0.9600 . ?
C22P H22E 0.9600 . ?
C22P H22F 0.9600 . ?
C24P C25P 1.493(9) . ?
C24P C27P 1.522(10) . ?
C24P H24P 0.9800 . ?
C26P H26D 0.9600 . ?
C26P H26E 0.9600 . ?
C26P H26F 0.9600 . ?
C27P C28P 1.472(9) . ?
C27P H27C 0.9700 . ?
C27P H27D 0.9700 . ?
C28P C29P 1.3689 . ?
C28P C33P 1.3759 . ?
C29P C30P 1.3762 . ?
C29P H29P 0.9300 . ?
C30P C31P 1.3694 . ?
C30P H30P 0.9300 . ?
C31P C32P 1.3674 . ?
C31P H31P 0.9300 . ?
C32P C33P 1.3743 . ?
C32P H32P 0.9300 . ?
C33P H33P 0.9300 . ?
